data_2210036
loop_
_publ_author_name
'Chopra, Deepak'
'Mohan, T. P.'
'Vishalakshi, B.'

_publ_section_title
;
 5-(4-Fluoro-3-phenoxyphenyl)-3-(4-methylphenyl)-4,5-dihydroisoxazole
;
_journal_coeditor_code XU2092
_journal_issue 8
_journal_name_full 'Acta Crystallographica Section E'
_journal_page_first o3547
_journal_page_last o3548
_journal_paper_doi 10.1107/S1600536806028406
_journal_volume 62
_journal_year 2006
_chemical_formula_iupac 'C22 H18 F N O2'
_chemical_formula_moiety 'C22 H18 F N O2'
_chemical_formula_sum 'C22 H18 F N O2'
_chemical_formula_weight 347.37
_chemical_name_systematic
;
5-(4-Fluoro-3-phenoxyphenyl)-3-(4-methylphenyl)-4,5-dihydroisoxazole
;
_space_group_IT_number 61
_symmetry_cell_setting orthorhombic
_symmetry_space_group_name_Hall '-P 2ac 2ab'
_symmetry_space_group_name_H-M 'P b c a'
_atom_sites_solution_hydrogens geom
_atom_sites_solution_primary direct
_atom_sites_solution_secondary difmap
_cell_angle_alpha 90
_cell_angle_beta 90
_cell_angle_gamma 90
_cell_formula_units_Z 8
_cell_length_a 10.565(7)
_cell_length_b 8.274(6)
_cell_length_c 41.17(3)
_cell_measurement_reflns_used 655
_cell_measurement_temperature 290(2)
_cell_measurement_theta_max 25.2
_cell_measurement_theta_min 1.6
_cell_volume 3599(4)
_computing_cell_refinement 'SAINT (Bruker, 2004)'
_computing_data_collection 'SMART (Bruker, 2004)'
_computing_data_reduction SAINT
_computing_molecular_graphics
;
ORTEP-3 for Windows (Farrugia, 1999) and
CAMERON (Watkin <i>et al.</i>,  1993)
;
_computing_publication_material 'PLATON (Spek, 2003)'
_computing_structure_refinement 'SHELXL97 (Sheldrick, 1997)'
_computing_structure_solution 'SIR92 (Altomare <i>et al.</i>,  1993)'
_diffrn_ambient_temperature 290(2)
_diffrn_measured_fraction_theta_full 1.00
_diffrn_measured_fraction_theta_max 1.00
_diffrn_measurement_device_type 'Bruker SMART CCD area-detector'
_diffrn_measurement_method '\f and \w'
_diffrn_radiation_monochromator graphite
_diffrn_radiation_source 'fine-focus sealed tube'
_diffrn_radiation_type MoK\a
_diffrn_radiation_wavelength 0.71073
_diffrn_reflns_av_R_equivalents 0.066
_diffrn_reflns_av_sigmaI/netI 0.044
_diffrn_reflns_limit_h_max 12
_diffrn_reflns_limit_h_min -12
_diffrn_reflns_limit_k_max 9
_diffrn_reflns_limit_k_min -9
_diffrn_reflns_limit_l_max 48
_diffrn_reflns_limit_l_min -48
_diffrn_reflns_number 23870
_diffrn_reflns_theta_full 25.0
_diffrn_reflns_theta_max 25.0
_diffrn_reflns_theta_min 1.00
_diffrn_standards_interval_count 0
_diffrn_standards_interval_time 0
_diffrn_standards_number 0
_exptl_absorpt_coefficient_mu 0.089
_exptl_absorpt_correction_T_max 0.998
_exptl_absorpt_correction_T_min 0.948
_exptl_absorpt_correction_type multi-scan
_exptl_absorpt_process_details '(SADABS; Sheldrick, 1996)'
_exptl_crystal_colour colorless
_exptl_crystal_density_diffrn 1.282
_exptl_crystal_density_method 'Not Measured'
_exptl_crystal_description plate
_exptl_crystal_F_000 1456
_exptl_crystal_size_max 0.40
_exptl_crystal_size_mid 0.15
_exptl_crystal_size_min 0.02
_refine_diff_density_max 0.17
_refine_diff_density_min -0.20
_refine_ls_extinction_method none
_refine_ls_goodness_of_fit_ref 1.322
_refine_ls_hydrogen_treatment constr
_refine_ls_matrix_type full
_refine_ls_number_parameters 240
_refine_ls_number_reflns 3159
_refine_ls_number_restraints 0
_refine_ls_restrained_S_all 1.322
_refine_ls_R_factor_all 0.152
_refine_ls_R_factor_gt 0.100
_refine_ls_shift/su_max 0.000
_refine_ls_shift/su_mean 0.000
_refine_ls_structure_factor_coef Fsqd
_refine_ls_weighting_details 'calc w=1/[\s^2^(Fo^2^)+(0.0797P)^2^+0.661P] where P=(Fo^2^+2Fc^2^)/3'
_refine_ls_weighting_scheme calc
_refine_ls_wR_factor_gt 0.192
_refine_ls_wR_factor_ref 0.219
_reflns_number_gt 2067
_reflns_number_total 3159
_reflns_threshold_expression I>2\s(I)
_cod_data_source_file xu2092.cif
_cod_data_source_block I
_cod_database_code 2210036

loop_
_symmetry_equiv_pos_site_id
_symmetry_equiv_pos_as_xyz
1 x,y,z
2 1/2-x,-y,1/2+z
3 1/2+x,1/2-y,-z
4 -x,1/2+y,1/2-z
5 -x,-y,-z
6 1/2+x,y,1/2-z
7 1/2-x,1/2+y,z
8 x,1/2-y,1/2+z

loop_
_atom_site_type_symbol
_atom_site_label
_atom_site_fract_x
_atom_site_fract_y
_atom_site_fract_z
_atom_site_U_iso_or_equiv
_atom_site_adp_type
_atom_site_calc_flag
_atom_site_refinement_flags
_atom_site_occupancy
O O1 0.5755(3) 0.7634(4) -0.16116(7) 0.0869(10) Uani d . 1
O O2 0.2895(3) 0.9522(4) -0.04291(7) 0.0822(10) Uani d . 1
F F1 0.3557(3) 0.6054(4) -0.17622(6) 0.1135(11) Uani d . 1
N N1 0.2779(4) 0.9297(4) -0.00923(8) 0.0732(11) Uani d . 1
C C1 0.5718(9) 1.0522(11) -0.24221(15) 0.130(3) Uani d . 1
C C2 0.6655(7) 0.9418(11) -0.23698(14) 0.122(3) Uani d . 1
C C3 0.6639(5) 0.8454(7) -0.20995(11) 0.0906(16) Uani d . 1
C C4 0.5676(4) 0.8628(6) -0.18824(9) 0.0658(12) Uani d . 1
C C5 0.4730(5) 0.9729(6) -0.19302(10) 0.0792(14) Uani d . 1
C C6 0.4765(6) 1.0685(8) -0.22021(13) 0.1063(19) Uani d . 1
C C7 0.4757(4) 0.7586(6) -0.13978(9) 0.0609(11) Uani d . 1
C C8 0.3676(5) 0.6736(6) -0.14654(9) 0.0722(13) Uani d . 1
C C9 0.2733(4) 0.6557(6) -0.12449(10) 0.0726(13) Uani d . 1
C C10 0.2871(4) 0.7230(5) -0.09435(9) 0.0588(11) Uani d . 1
C C11 0.3934(4) 0.8103(4) -0.08645(9) 0.0500(10) Uani d . 1
C C12 0.4873(4) 0.8274(5) -0.10959(9) 0.0563(10) Uani d . 1
C C13 0.4092(4) 0.8824(5) -0.05328(10) 0.0615(11) Uani d . 1
C C14 0.3620(3) 0.8306(4) 0.00066(9) 0.0472(9) Uani d . 1
C C15 0.4422(4) 0.7671(5) -0.02600(8) 0.0562(10) Uani d . 1
C C16 0.3697(3) 0.7877(4) 0.03502(8) 0.0433(9) Uani d . 1
C C17 0.2874(3) 0.8524(5) 0.05773(9) 0.0543(10) Uani d . 1
C C18 0.2991(4) 0.8157(5) 0.08987(10) 0.0583(11) Uani d . 1
C C19 0.3915(4) 0.7117(5) 0.10120(9) 0.0564(11) Uani d . 1
C C20 0.4719(4) 0.6455(5) 0.07861(9) 0.0555(10) Uani d . 1
C C21 0.4622(3) 0.6822(4) 0.04607(9) 0.0507(10) Uani d . 1
C C22 0.4038(5) 0.6752(6) 0.13704(10) 0.0841(15) Uani d . 1
H H1 0.5730 1.1161 -0.2608 0.156 Uiso calc R 1
H H2 0.7312 0.9320 -0.2519 0.146 Uiso calc R 1
H H3 0.7273 0.7694 -0.2065 0.109 Uiso calc R 1
H H5 0.4074 0.9829 -0.1781 0.095 Uiso calc R 1
H H6 0.4134 1.1450 -0.2236 0.128 Uiso calc R 1
H H9 0.2004 0.5985 -0.1298 0.087 Uiso calc R 1
H H10 0.2236 0.7094 -0.0790 0.071 Uiso calc R 1
H H12 0.5596 0.8864 -0.1046 0.068 Uiso calc R 1
H H13 0.4731 0.9677 -0.0543 0.074 Uiso calc R 1
H H15A 0.4200 0.6566 -0.0314 0.067 Uiso calc R 1
H H15B 0.5314 0.7725 -0.0205 0.067 Uiso calc R 1
H H17 0.2234 0.9217 0.0510 0.065 Uiso calc R 1
H H18 0.2432 0.8620 0.1046 0.070 Uiso calc R 1
H H20 0.5344 0.5741 0.0855 0.067 Uiso calc R 1
H H21 0.5182 0.6357 0.0314 0.061 Uiso calc R 1
H H22A 0.4872 0.6344 0.1414 0.126 Uiso calc R 1
H H22B 0.3421 0.5957 0.1431 0.126 Uiso calc R 1
H H22C 0.3901 0.7723 0.1493 0.126 Uiso calc R 1

loop_
_atom_site_aniso_label
_atom_site_aniso_U_11
_atom_site_aniso_U_22
_atom_site_aniso_U_33
_atom_site_aniso_U_12
_atom_site_aniso_U_13
_atom_site_aniso_U_23
O1 0.070(2) 0.120(3) 0.0706(19) 0.0280(19) 0.0259(17) 0.0238(19)
O2 0.110(3) 0.074(2) 0.0632(18) 0.0440(19) 0.0062(17) 0.0071(15)
F1 0.133(3) 0.149(3) 0.0580(16) -0.016(2) -0.0067(16) -0.0204(17)
N1 0.093(3) 0.074(2) 0.052(2) 0.033(2) 0.0031(19) 0.0035(18)
C1 0.145(7) 0.175(8) 0.070(4) -0.065(6) -0.002(5) 0.034(4)
C2 0.111(5) 0.189(8) 0.065(4) -0.051(5) 0.030(4) -0.006(4)
C3 0.085(4) 0.121(4) 0.066(3) -0.018(3) 0.022(3) -0.013(3)
C4 0.063(3) 0.092(3) 0.043(2) -0.011(3) 0.007(2) -0.004(2)
C5 0.081(3) 0.099(4) 0.057(3) 0.003(3) 0.006(2) 0.010(3)
C6 0.132(5) 0.112(5) 0.075(4) -0.016(4) -0.015(4) 0.029(3)
C7 0.057(3) 0.075(3) 0.051(2) 0.007(2) 0.003(2) 0.015(2)
C8 0.087(3) 0.085(3) 0.045(2) 0.001(3) -0.009(2) 0.000(2)
C9 0.067(3) 0.087(3) 0.064(3) -0.021(3) -0.010(2) 0.004(3)
C10 0.054(3) 0.065(3) 0.058(3) -0.005(2) 0.009(2) 0.015(2)
C11 0.048(2) 0.046(2) 0.056(2) -0.0010(18) 0.0013(18) 0.0085(19)
C12 0.044(2) 0.058(2) 0.067(3) -0.0034(19) -0.003(2) 0.012(2)
C13 0.069(3) 0.055(3) 0.061(3) -0.010(2) 0.005(2) 0.001(2)
C14 0.043(2) 0.039(2) 0.060(2) 0.0028(18) -0.0067(18) -0.0051(19)
C15 0.048(2) 0.066(3) 0.054(2) 0.009(2) -0.0041(18) -0.008(2)
C16 0.0322(19) 0.042(2) 0.056(2) -0.0031(16) -0.0020(17) -0.0073(17)
C17 0.038(2) 0.061(3) 0.064(2) 0.0088(19) 0.0007(18) 0.000(2)
C18 0.050(2) 0.058(3) 0.066(3) -0.001(2) 0.009(2) -0.008(2)
C19 0.059(3) 0.052(3) 0.059(2) -0.009(2) -0.007(2) -0.004(2)
C20 0.054(3) 0.050(2) 0.063(3) 0.005(2) -0.014(2) -0.001(2)
C21 0.039(2) 0.050(2) 0.064(2) 0.0047(18) -0.0012(18) -0.0091(19)
C22 0.102(4) 0.087(3) 0.063(3) -0.001(3) -0.009(3) -0.002(3)

loop_
_atom_type_symbol
_atom_type_description
_atom_type_scat_dispersion_real
_atom_type_scat_dispersion_imag
_atom_type_scat_source
O O 0.0106 0.0060 'International Tables Vol C Tables 4.2.6.8 and 6.1.1.4'
N N 0.0061 0.0033 'International Tables Vol C Tables 4.2.6.8 and 6.1.1.4'
F F 0.0171 0.0103 'International Tables Vol C Tables 4.2.6.8 and 6.1.1.4'
H H 0.0000 0.0000 'International Tables Vol C Tables 4.2.6.8 and 6.1.1.4'
C C 0.0033 0.0016 'International Tables Vol C Tables 4.2.6.8 and 6.1.1.4'

loop_
_geom_angle_atom_site_label_1
_geom_angle_atom_site_label_2
_geom_angle_atom_site_label_3
_geom_angle
_geom_angle_publ_flag
C17 C16 C21 117.7(3) ?
C17 C16 C14 121.6(3) ?
C21 C16 C14 120.7(3) ?
C20 C21 C16 120.7(3) ?
C20 C21 H21 119.7 ?
C16 C21 H21 119.7 ?
N1 C14 C16 120.3(3) ?
N1 C14 C15 113.0(3) yes
C16 C14 C15 126.8(3) ?
N1 O2 C13 108.2(3) yes
C10 C11 C12 118.5(4) ?
C10 C11 C13 121.1(4) ?
C12 C11 C13 120.5(4) ?
C17 C18 C19 122.0(4) ?
C17 C18 H18 119.0 ?
C19 C18 H18 119.0 ?
C19 C20 C21 121.6(4) ?
C19 C20 H20 119.2 ?
C21 C20 H20 119.2 ?
C9 C10 C11 121.1(4) ?
C9 C10 H10 119.5 ?
C11 C10 H10 119.5 ?
C20 C19 C18 117.2(4) ?
C20 C19 C22 121.8(4) ?
C18 C19 C22 121.0(4) ?
C18 C17 C16 120.8(4) ?
C18 C17 H17 119.6 ?
C16 C17 H17 119.6 ?
C8 C7 O1 121.6(4) ?
C8 C7 C12 118.1(4) ?
O1 C7 C12 120.0(4) ?
F1 C8 C9 119.4(4) ?
F1 C8 C7 118.4(4) ?
C9 C8 C7 122.2(4) ?
C7 O1 C4 119.1(3) ?
C14 C15 C13 101.2(3) yes
C14 C15 H15A 111.5 ?
C13 C15 H15A 111.5 ?
C14 C15 H15B 111.5 ?
C13 C15 H15B 111.5 ?
H15A C15 H15B 109.4 ?
O2 C13 C11 109.2(3) ?
O2 C13 C15 103.5(3) yes
C11 C13 C15 116.8(4) ?
O2 C13 H13 109.0 ?
C11 C13 H13 109.0 ?
C15 C13 H13 109.0 ?
C7 C12 C11 121.2(4) ?
C7 C12 H12 119.4 ?
C11 C12 H12 119.4 ?
C14 N1 O2 109.8(3) ?
C8 C9 C10 119.0(4) ?
C8 C9 H9 120.5 ?
C10 C9 H9 120.5 ?
C19 C22 H22A 109.5 ?
C19 C22 H22B 109.5 ?
H22A C22 H22B 109.5 ?
C19 C22 H22C 109.5 ?
H22A C22 H22C 109.5 ?
H22B C22 H22C 109.5 ?
C3 C4 C5 121.5(5) ?
C3 C4 O1 114.8(5) ?
C5 C4 O1 123.7(4) ?
C4 C5 C6 118.9(5) ?
C4 C5 H5 120.6 ?
C6 C5 H5 120.6 ?
C1 C2 C3 120.6(6) ?
C1 C2 H2 119.7 ?
C3 C2 H2 119.7 ?
C1 C6 C5 120.4(6) ?
C1 C6 H6 119.8 ?
C5 C6 H6 119.8 ?
C4 C3 C2 118.8(6) ?
C4 C3 H3 120.6 ?
C2 C3 H3 120.6 ?
C6 C1 C2 119.9(6) ?
C6 C1 H1 120.1 ?
C2 C1 H1 120.1 ?

loop_
_geom_bond_atom_site_label_1
_geom_bond_atom_site_label_2
_geom_bond_distance
_geom_bond_publ_flag
C16 C17 1.384(5) ?
C16 C21 1.387(5) ?
C16 C14 1.461(5) ?
C21 C20 1.378(5) ?
C21 H21 0.9300 ?
C14 N1 1.275(5) yes
C14 C15 1.483(5) ?
O2 N1 1.404(4) yes
O2 C13 1.454(5) yes
C11 C10 1.374(5) ?
C11 C12 1.383(5) ?
C11 C13 1.499(5) ?
C18 C17 1.363(5) ?
C18 C19 1.382(5) ?
C18 H18 0.9300 ?
C20 C19 1.373(5) ?
C20 H20 0.9300 ?
C10 C9 1.368(5) ?
C10 H10 0.9300 ?
F1 C8 1.351(5) ?
C19 C22 1.512(5) ?
C17 H17 0.9300 ?
C7 C8 1.370(6) ?
C7 O1 1.374(5) yes
C7 C12 1.373(5) ?
C8 C9 1.356(6) ?
O1 C4 1.388(5) ?
C15 C13 1.514(5) ?
C15 H15A 0.9700 ?
C15 H15B 0.9700 ?
C13 H13 0.9800 ?
C12 H12 0.9300 ?
C9 H9 0.9300 ?
C22 H22A 0.9600 ?
C22 H22B 0.9600 ?
C22 H22C 0.9600 ?
C4 C3 1.362(6) ?
C4 C5 1.366(6) ?
C5 C6 1.371(6) ?
C5 H5 0.9300 ?
C2 C1 1.364(9) ?
C2 C3 1.370(8) ?
C2 H2 0.9300 ?
C6 C1 1.360(9) ?
C6 H6 0.9300 ?
C3 H3 0.9300 ?
C1 H1 0.9300 ?

loop_
_geom_hbond_atom_site_label_D
_geom_hbond_atom_site_label_H
_geom_hbond_atom_site_label_A
_geom_hbond_site_symmetry_A
_geom_hbond_distance_DH
_geom_hbond_distance_HA
_geom_hbond_distance_DA
_geom_hbond_angle_DHA
C10 H10 O2 7_545 0.93 2.60 3.187(5) 122
C13 H13 Cg4 5_655 0.98 2.86 3.824(3) 166

loop_
_geom_torsion_atom_site_label_1
_geom_torsion_atom_site_label_2
_geom_torsion_atom_site_label_3
_geom_torsion_atom_site_label_4
_geom_torsion
_geom_torsion_publ_flag
C17 C16 C21 C20 -0.8(5) ?
C14 C16 C21 C20 178.0(3) ?
C17 C16 C14 N1 -0.1(5) ?
C21 C16 C14 N1 -178.9(4) ?
C17 C16 C14 C15 -178.5(4) yes
C21 C16 C14 C15 2.7(6) ?
C16 C21 C20 C19 -0.2(6) ?
C12 C11 C10 C9 -0.8(6) ?
C13 C11 C10 C9 -179.2(4) ?
C21 C20 C19 C18 0.8(6) ?
C21 C20 C19 C22 -178.4(4) ?
C17 C18 C19 C20 -0.2(6) ?
C17 C18 C19 C22 179.0(4) ?
C19 C18 C17 C16 -0.9(6) ?
C21 C16 C17 C18 1.4(5) ?
C14 C16 C17 C18 -177.5(4) ?
O1 C7 C8 F1 -5.9(6) ?
C12 C7 C8 F1 -179.9(4) ?
O1 C7 C8 C9 173.9(4) ?
C12 C7 C8 C9 -0.1(7) ?
C8 C7 O1 C4 77.3(6) ?
C12 C7 O1 C4 -108.8(5) ?
N1 C14 C15 C13 13.8(4) ?
C16 C14 C15 C13 -167.8(4) ?
N1 O2 C13 C11 144.9(3) ?
N1 O2 C13 C15 19.9(4) ?
C10 C11 C13 O2 -42.0(5) ?
C12 C11 C13 O2 139.5(4) ?
C10 C11 C13 C15 74.8(5) yes
C12 C11 C13 C15 -103.6(4) ?
C14 C15 C13 O2 -19.4(4) ?
C14 C15 C13 C11 -139.3(4) ?
C8 C7 C12 C11 0.6(6) ?
O1 C7 C12 C11 -173.5(4) ?
C10 C11 C12 C7 -0.2(6) ?
C13 C11 C12 C7 178.3(4) ?
C16 C14 N1 O2 179.8(3) ?
C15 C14 N1 O2 -1.7(5) ?
C13 O2 N1 C14 -12.1(4) ?
F1 C8 C9 C10 179.0(4) ?
C7 C8 C9 C10 -0.8(7) ?
C11 C10 C9 C8 1.3(7) ?
C7 O1 C4 C3 -172.6(4) ?
C7 O1 C4 C5 8.7(7) ?
C3 C4 C5 C6 -0.6(7) ?
O1 C4 C5 C6 178.0(4) ?
C4 C5 C6 C1 0.9(8) ?
C5 C4 C3 C2 0.5(7) ?
O1 C4 C3 C2 -178.3(5) ?
C1 C2 C3 C4 -0.7(9) ?
C5 C6 C1 C2 -1.0(10) ?
C3 C2 C1 C6 0.9(11) ?
